data_7211551
loop_
_publ_author_name
'Fan, Jun'
'Wang, Zhi-Hong'
'Yang, Ming'
'Yin, Xia'
'Zhang, Wei-Guang'
'Huang, Zhuo-Fen'
'Zeng, Rong-Hua'

_publ_section_title
;
 Controlled synthesis, structures and properties of one-, two-, and
 three-dimensional lanthanide coordination polymers based on
 (8-quinolyloxy)acetate
;
_journal_issue 1
_journal_name_full CrystEngComm
_journal_page_first 216
_journal_paper_doi 10.1039/b910219a
_journal_volume 12
_journal_year 2010
_chemical_formula_moiety 'C22 H20 Eu N2 O8, N O3, H2 O'
_chemical_formula_sum 'C22 H22 Eu N3 O12'
_chemical_formula_weight 672.39
_chemical_name_systematic
;
?
;
_space_group_IT_number 14
_symmetry_cell_setting monoclinic
_symmetry_space_group_name_Hall '-P 2ybc'
_symmetry_space_group_name_H-M 'P 1 21/c 1'
_atom_sites_solution_hydrogens geom
_atom_sites_solution_primary direct
_atom_sites_solution_secondary difmap
_audit_creation_method SHELXL-97
_cell_angle_alpha 90.00
_cell_angle_beta 93.97(3)
_cell_angle_gamma 90.00
_cell_formula_units_Z 4
_cell_length_a 18.724(4)
_cell_length_b 15.086(3)
_cell_length_c 8.6362(17)
_cell_measurement_reflns_used 4396
_cell_measurement_temperature 298(2)
_cell_measurement_theta_max 25.24
_cell_measurement_theta_min 1.09
_cell_volume 2433.6(9)
_computing_cell_refinement 'SAINT (Bruker, 2004)'
_computing_data_collection 'APEX-II (Bruker, 2004)'
_computing_data_reduction SAINT
_computing_molecular_graphics 'SHELXTL-XP (Bruker, 2004)'
_computing_publication_material SHELXTL
_computing_structure_refinement 'SHELXL-97 (Sheldrick, 1997)'
_computing_structure_solution 'SHELXS-97 (Sheldrick, 1990)'
_diffrn_ambient_temperature 298(2)
_diffrn_measured_fraction_theta_full 0.998
_diffrn_measured_fraction_theta_max 0.998
_diffrn_measurement_device_type 'Bruker Smart Apex II CCD area detector'
_diffrn_measurement_method '\f and \w scan'
_diffrn_radiation_monochromator graphite
_diffrn_radiation_source 'fine-focus sealed tube'
_diffrn_radiation_type MoK\a
_diffrn_radiation_wavelength 0.71073
_diffrn_reflns_av_R_equivalents 0.0419
_diffrn_reflns_av_sigmaI/netI 0.0376
_diffrn_reflns_limit_h_max 21
_diffrn_reflns_limit_h_min -22
_diffrn_reflns_limit_k_max 16
_diffrn_reflns_limit_k_min -18
_diffrn_reflns_limit_l_max 10
_diffrn_reflns_limit_l_min -10
_diffrn_reflns_number 21076
_diffrn_reflns_theta_full 25.24
_diffrn_reflns_theta_max 25.24
_diffrn_reflns_theta_min 1.09
_exptl_absorpt_coefficient_mu 2.649
_exptl_absorpt_correction_T_max 0.5962
_exptl_absorpt_correction_T_min 0.4575
_exptl_absorpt_correction_type multi-scan
_exptl_absorpt_process_details SADABS
_exptl_crystal_colour pale-yellow
_exptl_crystal_density_diffrn 1.835
_exptl_crystal_density_method 'not measured'
_exptl_crystal_description block
_exptl_crystal_F_000 1336
_exptl_crystal_size_max 0.35
_exptl_crystal_size_mid 0.25
_exptl_crystal_size_min 0.20
_refine_diff_density_max 0.760
_refine_diff_density_min -0.602
_refine_diff_density_rms 0.101
_refine_ls_extinction_method none
_refine_ls_goodness_of_fit_ref 1.028
_refine_ls_hydrogen_treatment constr
_refine_ls_matrix_type full
_refine_ls_number_parameters 344
_refine_ls_number_reflns 4396
_refine_ls_number_restraints 0
_refine_ls_restrained_S_all 1.028
_refine_ls_R_factor_all 0.0461
_refine_ls_R_factor_gt 0.0336
_refine_ls_shift/su_max 0.002
_refine_ls_shift/su_mean 0.000
_refine_ls_structure_factor_coef Fsqd
_refine_ls_weighting_details 'calc w=1/[\s^2^(Fo^2^)+(0.0650P)^2^+0.8000P] where P=(Fo^2^+2Fc^2^)/3'
_refine_ls_weighting_scheme calc
_refine_ls_wR_factor_gt 0.0908
_refine_ls_wR_factor_ref 0.1028
_reflns_number_gt 3534
_reflns_number_total 4396
_reflns_threshold_expression >2sigma(I)
_cod_data_source_file b910219a.txt
_cod_data_source_block hzf
_cod_original_sg_symbol_H-M 'P 21/c'
_cod_database_code 7211551

loop_
_symmetry_equiv_pos_as_xyz
'x, y, z'
'-x, y+1/2, -z+1/2'
'-x, -y, -z'
'x, -y-1/2, z-1/2'

loop_
_atom_site_label
_atom_site_type_symbol
_atom_site_fract_x
_atom_site_fract_y
_atom_site_fract_z
_atom_site_U_iso_or_equiv
_atom_site_adp_type
_atom_site_occupancy
_atom_site_symmetry_multiplicity
_atom_site_calc_flag
_atom_site_refinement_flags
C1 C 0.6057(4) 0.4620(4) 0.7411(7) 0.0542(16) Uani 1 1 d .
H1 H 0.6444 0.4240 0.7602 0.065 Uiso 1 1 calc R
C2 C 0.5409(4) 0.4386(5) 0.7974(9) 0.0618(19) Uani 1 1 d .
H2 H 0.5375 0.3861 0.8528 0.074 Uiso 1 1 calc R
C3 C 0.4822(4) 0.4906(5) 0.7734(8) 0.0626(19) Uani 1 1 d .
H3 H 0.4391 0.4752 0.8137 0.075 Uiso 1 1 calc R
C4 C 0.4881(3) 0.5681(4) 0.6865(7) 0.0486(16) Uani 1 1 d .
C5 C 0.4299(4) 0.6252(5) 0.6474(8) 0.0625(19) Uani 1 1 d .
H5 H 0.3851 0.6123 0.6820 0.075 Uiso 1 1 calc R
C6 C 0.4383(3) 0.6981(5) 0.5605(8) 0.0611(18) Uani 1 1 d .
H6 H 0.3990 0.7343 0.5356 0.073 Uiso 1 1 calc R
C7 C 0.5049(3) 0.7209(4) 0.5065(7) 0.0501(15) Uani 1 1 d .
H7 H 0.5095 0.7712 0.4458 0.060 Uiso 1 1 calc R
C8 C 0.5634(3) 0.6680(4) 0.5446(6) 0.0375(13) Uani 1 1 d .
C9 C 0.5563(3) 0.5892(3) 0.6327(6) 0.0365(13) Uani 1 1 d .
C10 C 0.6418(3) 0.7559(4) 0.4025(6) 0.0427(13) Uani 1 1 d .
H10A H 0.6242 0.8108 0.4441 0.051 Uiso 1 1 calc R
H10B H 0.6153 0.7442 0.3041 0.051 Uiso 1 1 calc R
C11 C 0.7208(3) 0.7642(4) 0.3784(6) 0.0402(13) Uani 1 1 d .
C12 C 0.8999(4) 0.6330(4) 0.7870(7) 0.0543(16) Uani 1 1 d .
H12 H 0.8673 0.6341 0.8636 0.065 Uiso 1 1 calc R
C13 C 0.9698(4) 0.6567(5) 0.8292(8) 0.0625(18) Uani 1 1 d .
H13 H 0.9829 0.6745 0.9303 0.075 Uiso 1 1 calc R
C14 C 1.0190(4) 0.6537(5) 0.7213(9) 0.0668(19) Uani 1 1 d .
H14 H 1.0667 0.6676 0.7485 0.080 Uiso 1 1 calc R
C15 C 0.9977(3) 0.6296(4) 0.5694(7) 0.0487(15) Uani 1 1 d .
C16 C 1.0455(4) 0.6259(5) 0.4467(9) 0.0624(19) Uani 1 1 d .
H16 H 1.0936 0.6400 0.4670 0.075 Uiso 1 1 calc R
C17 C 1.0212(4) 0.6025(5) 0.3038(9) 0.0602(18) Uani 1 1 d .
H17 H 1.0530 0.6006 0.2258 0.072 Uiso 1 1 calc R
C18 C 0.9498(4) 0.5809(4) 0.2680(8) 0.0558(18) Uani 1 1 d .
H18 H 0.9346 0.5649 0.1671 0.067 Uiso 1 1 calc R
C19 C 0.9015(3) 0.5831(3) 0.3810(6) 0.0383(13) Uani 1 1 d .
C20 C 0.9249(3) 0.6083(4) 0.5345(7) 0.0402(13) Uani 1 1 d .
C21 C 0.8011(3) 0.5617(4) 0.2014(6) 0.0477(15) Uani 1 1 d .
H21A H 0.8201 0.5118 0.1463 0.057 Uiso 1 1 calc R
H21B H 0.8143 0.6157 0.1497 0.057 Uiso 1 1 calc R
C22 C 0.7203(3) 0.5547(4) 0.1988(6) 0.0428(14) Uani 1 1 d .
Eu1 Eu 0.740989(14) 0.581314(16) 0.57730(3) 0.02887(12) Uani 1 1 d .
N1 N 0.6156(2) 0.5357(3) 0.6615(5) 0.0387(11) Uani 1 1 d .
N2 N 0.8758(3) 0.6089(3) 0.6457(5) 0.0414(11) Uani 1 1 d .
N3 N 0.7639(5) 0.2774(6) 0.2353(9) 0.092(2) Uani 1 1 d .
O1 O 0.63169(19) 0.6850(2) 0.5078(4) 0.0389(9) Uani 1 1 d .
O2 O 0.7647(2) 0.7188(3) 0.4565(4) 0.0461(10) Uani 1 1 d .
O3 O 0.7352(2) 0.8215(3) 0.2807(4) 0.0528(11) Uani 1 1 d .
O4 O 0.8309(2) 0.5621(3) 0.3587(4) 0.0415(9) Uani 1 1 d .
O5 O 0.6917(2) 0.5529(3) 0.3255(4) 0.0442(9) Uani 1 1 d .
O6 O 0.6883(2) 0.5482(3) 0.0680(4) 0.0594(12) Uani 1 1 d .
O7 O 0.7196(6) 0.2325(7) 0.280(2) 0.264(9) Uani 1 1 d .
O8 O 0.7739(6) 0.3517(5) 0.2481(9) 0.158(4) Uani 1 1 d .
O9 O 0.8099(5) 0.2299(6) 0.1808(12) 0.167(4) Uani 1 1 d .
O1W O 0.8484(4) 0.1302(6) 0.4471(9) 0.154(3) Uani 1 1 d .
H1W H 0.8222 0.1658 0.3892 0.230 Uiso 1 1 d R
H2W H 0.8636 0.1584 0.5283 0.230 Uiso 1 1 d R
O2W O 0.7553(3) 0.4243(2) 0.5343(5) 0.0554(12) Uani 1 1 d .
H4W H 0.7631 0.4075 0.4449 0.083 Uiso 1 1 d R
H3W H 0.7814 0.3959 0.5990 0.083 Uiso 1 1 d R
O3W O 0.7648(2) 0.5033(3) 0.8258(4) 0.0517(11) Uani 1 1 d .
H5W H 0.7501 0.5248 0.9089 0.078 Uiso 1 1 d R
H6W H 0.7901 0.4578 0.8504 0.078 Uiso 1 1 d R

loop_
_atom_site_aniso_label
_atom_site_aniso_U_11
_atom_site_aniso_U_22
_atom_site_aniso_U_33
_atom_site_aniso_U_23
_atom_site_aniso_U_13
_atom_site_aniso_U_12
C1 0.055(4) 0.052(4) 0.056(4) 0.005(3) 0.010(3) -0.009(3)
C2 0.058(5) 0.057(4) 0.071(5) 0.018(3) 0.009(4) -0.017(4)
C3 0.060(5) 0.066(5) 0.064(4) -0.006(3) 0.020(4) -0.029(4)
C4 0.038(4) 0.058(4) 0.051(4) -0.013(3) 0.010(3) -0.016(3)
C5 0.034(4) 0.072(5) 0.083(5) -0.017(4) 0.012(3) -0.010(3)
C6 0.032(4) 0.060(4) 0.091(5) -0.011(4) -0.002(3) 0.004(3)
C7 0.043(4) 0.041(3) 0.066(4) -0.008(3) -0.004(3) 0.006(3)
C8 0.038(3) 0.044(3) 0.031(3) -0.007(2) 0.002(2) 0.001(3)
C9 0.036(3) 0.038(3) 0.035(3) -0.012(2) 0.003(2) -0.009(2)
C10 0.042(3) 0.042(3) 0.044(3) 0.012(3) 0.001(2) 0.005(3)
C11 0.049(4) 0.038(3) 0.034(3) 0.000(2) 0.009(3) -0.002(3)
C12 0.049(4) 0.064(4) 0.049(4) -0.002(3) 0.000(3) -0.008(3)
C13 0.053(5) 0.075(5) 0.057(4) -0.005(4) -0.014(3) -0.011(4)
C14 0.039(4) 0.077(5) 0.082(5) 0.003(4) -0.014(4) -0.008(4)
C15 0.033(3) 0.044(4) 0.068(4) 0.007(3) -0.002(3) 0.002(3)
C16 0.031(4) 0.069(5) 0.087(5) 0.023(4) 0.007(3) -0.002(3)
C17 0.041(4) 0.075(5) 0.067(5) 0.016(4) 0.022(3) 0.007(3)
C18 0.052(4) 0.070(5) 0.048(4) 0.006(3) 0.018(3) 0.010(3)
C19 0.035(3) 0.041(3) 0.039(3) 0.008(2) 0.005(2) 0.003(2)
C20 0.032(3) 0.037(3) 0.051(3) 0.010(3) 0.003(3) 0.000(2)
C21 0.049(4) 0.074(4) 0.021(3) -0.011(3) 0.012(2) -0.001(3)
C22 0.049(4) 0.050(3) 0.030(3) 0.004(2) 0.009(3) -0.006(3)
Eu1 0.03365(19) 0.03087(18) 0.02244(16) -0.00026(10) 0.00447(11) 0.00053(11)
N1 0.043(3) 0.038(3) 0.036(2) 0.000(2) 0.009(2) -0.007(2)
N2 0.039(3) 0.048(3) 0.037(3) -0.002(2) 0.000(2) 0.001(2)
N3 0.098(6) 0.075(5) 0.108(6) -0.033(4) 0.044(5) -0.007(5)
O1 0.036(2) 0.039(2) 0.042(2) 0.0090(16) 0.0090(17) 0.0032(17)
O2 0.043(3) 0.046(2) 0.051(2) 0.0160(18) 0.0064(19) 0.0030(18)
O3 0.065(3) 0.051(3) 0.043(2) 0.0230(19) 0.011(2) -0.005(2)
O4 0.033(2) 0.060(2) 0.032(2) 0.0006(17) 0.0071(16) -0.0025(18)
O5 0.042(2) 0.063(2) 0.0271(19) -0.0078(17) 0.0002(17) -0.005(2)
O6 0.057(3) 0.097(3) 0.024(2) -0.004(2) 0.0009(19) -0.010(3)
O7 0.147(10) 0.164(10) 0.50(3) -0.004(12) 0.134(13) -0.039(8)
O8 0.256(11) 0.092(5) 0.137(6) -0.054(5) 0.087(7) -0.042(6)
O9 0.137(7) 0.162(8) 0.208(9) -0.064(7) 0.059(7) 0.020(6)
O1W 0.126(7) 0.192(8) 0.143(7) -0.044(7) 0.016(5) -0.049(6)
O2W 0.083(4) 0.041(3) 0.042(2) -0.0053(17) 0.008(2) 0.008(2)
O3W 0.069(3) 0.059(3) 0.0279(19) 0.0041(18) 0.0073(19) 0.004(2)

loop_
_atom_type_symbol
_atom_type_description
_atom_type_scat_dispersion_real
_atom_type_scat_dispersion_imag
_atom_type_scat_source
C C 0.0033 0.0016 'International Tables Vol C Tables 4.2.6.8 and 6.1.1.4'
H H 0.0000 0.0000 'International Tables Vol C Tables 4.2.6.8 and 6.1.1.4'
Eu Eu -0.1578 3.6682 'International Tables Vol C Tables 4.2.6.8 and 6.1.1.4'
N N 0.0061 0.0033 'International Tables Vol C Tables 4.2.6.8 and 6.1.1.4'
O O 0.0106 0.0060 'International Tables Vol C Tables 4.2.6.8 and 6.1.1.4'

loop_
_geom_angle_atom_site_label_1
_geom_angle_atom_site_label_2
_geom_angle_atom_site_label_3
_geom_angle
_geom_angle_site_symmetry_1
_geom_angle_site_symmetry_3
N1 C1 C2 123.6(7) . .
N1 C1 H1 118.2 . .
C2 C1 H1 118.2 . .
C3 C2 C1 121.3(6) . .
C3 C2 H2 119.3 . .
C1 C2 H2 119.3 . .
C2 C3 C4 118.3(6) . .
C2 C3 H3 120.9 . .
C4 C3 H3 120.9 . .
C3 C4 C5 123.4(6) . .
C3 C4 C9 117.9(6) . .
C5 C4 C9 118.7(6) . .
C6 C5 C4 120.9(6) . .
C6 C5 H5 119.6 . .
C4 C5 H5 119.6 . .
C5 C6 C7 121.7(6) . .
C5 C6 H6 119.1 . .
C7 C6 H6 119.1 . .
C8 C7 C6 119.2(6) . .
C8 C7 H7 120.4 . .
C6 C7 H7 120.4 . .
O1 C8 C7 125.3(5) . .
O1 C8 C9 114.0(5) . .
C7 C8 C9 120.7(5) . .
N1 C9 C8 118.7(5) . .
N1 C9 C4 122.6(5) . .
C8 C9 C4 118.7(5) . .
O1 C10 C11 108.9(4) . .
O1 C10 H10A 109.9 . .
C11 C10 H10A 109.9 . .
O1 C10 H10B 109.9 . .
C11 C10 H10B 109.9 . .
H10A C10 H10B 108.3 . .
O2 C11 O3 125.8(6) . .
O2 C11 C10 120.0(5) . .
O3 C11 C10 114.1(5) . .
N2 C12 C13 124.8(6) . .
N2 C12 H12 117.6 . .
C13 C12 H12 117.6 . .
C14 C13 C12 119.1(6) . .
C14 C13 H13 120.4 . .
C12 C13 H13 120.4 . .
C13 C14 C15 119.4(6) . .
C13 C14 H14 120.3 . .
C15 C14 H14 120.3 . .
C14 C15 C20 118.1(6) . .
C14 C15 C16 123.5(6) . .
C20 C15 C16 118.5(6) . .
C17 C16 C15 120.2(6) . .
C17 C16 H16 119.9 . .
C15 C16 H16 119.9 . .
C16 C17 C18 121.9(6) . .
C16 C17 H17 119.0 . .
C18 C17 H17 119.0 . .
C19 C18 C17 120.4(7) . .
C19 C18 H18 119.8 . .
C17 C18 H18 119.8 . .
O4 C19 C18 125.1(6) . .
O4 C19 C20 115.4(5) . .
C18 C19 C20 119.5(6) . .
N2 C20 C15 122.1(5) . .
N2 C20 C19 118.5(5) . .
C15 C20 C19 119.4(5) . .
O4 C21 C22 109.7(4) . .
O4 C21 H21A 109.7 . .
C22 C21 H21A 109.7 . .
O4 C21 H21B 109.7 . .
C22 C21 H21B 109.7 . .
H21A C21 H21B 108.2 . .
O6 C22 O5 125.8(6) . .
O6 C22 C21 115.8(5) . .
O5 C22 C21 118.4(5) . .
O3 Eu1 O5 142.23(15) 4_576 .
O3 Eu1 O2 78.40(14) 4_576 .
O5 Eu1 O2 79.96(14) . .
O3 Eu1 O2W 139.07(15) 4_576 .
O5 Eu1 O2W 73.65(15) . .
O2 Eu1 O2W 139.64(15) . .
O3 Eu1 O3W 69.73(15) 4_576 .
O5 Eu1 O3W 139.29(14) . .
O2 Eu1 O3W 140.53(14) . .
O2W Eu1 O3W 69.51(14) . .
O3 Eu1 N2 79.61(15) 4_576 .
O5 Eu1 N2 123.86(14) . .
O2 Eu1 N2 75.58(14) . .
O2W Eu1 N2 94.36(16) . .
O3W Eu1 N2 76.29(15) . .
O3 Eu1 N1 82.14(15) 4_576 .
O5 Eu1 N1 84.61(14) . .
O2 Eu1 N1 123.61(14) . .
O2W Eu1 N1 84.00(16) . .
O3W Eu1 N1 75.03(14) . .
N2 Eu1 N1 149.91(14) . .
O3 Eu1 O1 73.48(14) 4_576 .
O5 Eu1 O1 69.16(13) . .
O2 Eu1 O1 62.87(12) . .
O2W Eu1 O1 130.18(14) . .
O3W Eu1 O1 125.31(13) . .
N2 Eu1 O1 133.87(13) . .
N1 Eu1 O1 60.92(13) . .
O3 Eu1 O4 133.28(14) 4_576 .
O5 Eu1 O4 62.89(13) . .
O2 Eu1 O4 68.45(13) . .
O2W Eu1 O4 72.46(15) . .
O3W Eu1 O4 119.15(13) . .
N2 Eu1 O4 61.23(13) . .
N1 Eu1 O4 143.84(13) . .
O1 Eu1 O4 115.54(11) . .
C1 N1 C9 116.3(5) . .
C1 N1 Eu1 121.9(4) . .
C9 N1 Eu1 121.7(3) . .
C12 N2 C20 116.4(5) . .
C12 N2 Eu1 121.3(4) . .
C20 N2 Eu1 121.9(4) . .
O8 N3 O7 131.3(10) . .
O8 N3 O9 119.4(10) . .
O7 N3 O9 108.7(10) . .
C8 O1 C10 117.3(4) . .
C8 O1 Eu1 124.5(3) . .
C10 O1 Eu1 117.3(3) . .
C11 O2 Eu1 125.9(4) . .
C11 O3 Eu1 168.9(4) . 4_575
C19 O4 C21 116.5(4) . .
C19 O4 Eu1 122.5(3) . .
C21 O4 Eu1 117.0(3) . .
C22 O5 Eu1 130.0(4) . .
H1W O1W H2W 108.1 . .
Eu1 O2W H4W 117.9 . .
Eu1 O2W H3W 117.8 . .
H4W O2W H3W 109.4 . .
Eu1 O3W H5W 120.3 . .
Eu1 O3W H6W 131.7 . .
H5W O3W H6W 107.7 . .

loop_
_geom_bond_atom_site_label_1
_geom_bond_atom_site_label_2
_geom_bond_distance
_geom_bond_site_symmetry_2
C1 N1 1.327(7) .
C1 C2 1.384(9) .
C1 H1 0.9300 .
C2 C3 1.354(10) .
C2 H2 0.9300 .
C3 C4 1.398(9) .
C3 H3 0.9300 .
C4 C5 1.411(10) .
C4 C9 1.425(8) .
C5 C6 1.348(10) .
C5 H5 0.9300 .
C6 C7 1.404(9) .
C6 H6 0.9300 .
C7 C8 1.377(8) .
C7 H7 0.9300 .
C8 O1 1.363(6) .
C8 C9 1.422(7) .
C9 N1 1.382(7) .
C10 O1 1.426(6) .
C10 C11 1.512(8) .
C10 H10A 0.9700 .
C10 H10B 0.9700 .
C11 O2 1.234(7) .
C11 O3 1.250(6) .
C12 N2 1.322(7) .
C12 C13 1.381(9) .
C12 H12 0.9300 .
C13 C14 1.357(10) .
C13 H13 0.9300 .
C14 C15 1.393(9) .
C14 H14 0.9300 .
C15 C20 1.412(8) .
C15 C16 1.435(9) .
C16 C17 1.332(10) .
C16 H16 0.9300 .
C17 C18 1.390(10) .
C17 H17 0.9300 .
C18 C19 1.376(8) .
C18 H18 0.9300 .
C19 O4 1.359(7) .
C19 C20 1.419(8) .
C20 N2 1.374(7) .
C21 O4 1.432(7) .
C21 C22 1.516(9) .
C21 H21A 0.9700 .
C21 H21B 0.9700 .
C22 O6 1.245(7) .
C22 O5 1.251(7) .
Eu1 O3 2.297(4) 4_576
Eu1 O5 2.343(4) .
Eu1 O2 2.377(4) .
Eu1 O2W 2.415(4) .
Eu1 O3W 2.461(4) .
Eu1 N2 2.586(5) .
Eu1 N1 2.597(4) .
Eu1 O1 2.612(4) .
Eu1 O4 2.631(4) .
N3 O8 1.140(9) .
N3 O7 1.159(11) .
N3 O9 1.238(9) .
O3 Eu1 2.297(4) 4_575
O1W H1W 0.8632 .
O1W H2W 0.8530 .
O2W H4W 0.8353 .
O2W H3W 0.8346 .
O3W H5W 0.8506 .
O3W H6W 0.8529 .

loop_
_geom_hbond_atom_site_label_D
_geom_hbond_atom_site_label_H
_geom_hbond_atom_site_label_A
_geom_hbond_distance_DH
_geom_hbond_distance_HA
_geom_hbond_distance_DA
_geom_hbond_angle_DHA
_geom_hbond_site_symmetry_A
O1W H1W O9 0.86 2.04 2.800(14) 146.0 .
O1W H2W O9 0.85 2.40 3.042(13) 132.3 4_566
O1W H1W O7 0.86 2.31 3.129(17) 158.5 .
O2W H4W O8 0.84 1.92 2.748(8) 170.9 .
O2W H3W O9 0.83 2.08 2.806(10) 145.0 4_566
O3W H5W O6 0.85 1.89 2.701(6) 159.2 1_556
O3W H6W O1W 0.85 1.88 2.716(8) 167.5 4_566

loop_
_geom_torsion_atom_site_label_1
_geom_torsion_atom_site_label_2
_geom_torsion_atom_site_label_3
_geom_torsion_atom_site_label_4
_geom_torsion
_geom_torsion_site_symmetry_1
_geom_torsion_site_symmetry_4
N1 C1 C2 C3 0.3(11) . .
C1 C2 C3 C4 1.6(11) . .
C2 C3 C4 C5 176.8(7) . .
C2 C3 C4 C9 -2.1(9) . .
C3 C4 C5 C6 -178.6(6) . .
C9 C4 C5 C6 0.2(9) . .
C4 C5 C6 C7 -0.6(10) . .
C5 C6 C7 C8 -0.7(10) . .
C6 C7 C8 O1 -176.0(5) . .
C6 C7 C8 C9 2.3(8) . .
O1 C8 C9 N1 -4.8(6) . .
C7 C8 C9 N1 176.8(5) . .
O1 C8 C9 C4 175.8(5) . .
C7 C8 C9 C4 -2.6(7) . .
C3 C4 C9 N1 0.9(8) . .
C5 C4 C9 N1 -178.0(5) . .
C3 C4 C9 C8 -179.8(5) . .
C5 C4 C9 C8 1.3(8) . .
O1 C10 C11 O2 -6.4(7) . .
O1 C10 C11 O3 176.1(4) . .
N2 C12 C13 C14 -1.7(11) . .
C12 C13 C14 C15 2.1(11) . .
C13 C14 C15 C20 -0.5(10) . .
C13 C14 C15 C16 178.9(7) . .
C14 C15 C16 C17 -179.8(7) . .
C20 C15 C16 C17 -0.4(10) . .
C15 C16 C17 C18 -0.1(11) . .
C16 C17 C18 C19 -0.1(10) . .
C17 C18 C19 O4 -179.1(5) . .
C17 C18 C19 C20 0.6(9) . .
C14 C15 C20 N2 -1.5(9) . .
C16 C15 C20 N2 179.0(6) . .
C14 C15 C20 C19 -179.7(6) . .
C16 C15 C20 C19 0.9(8) . .
O4 C19 C20 N2 0.5(7) . .
C18 C19 C20 N2 -179.2(5) . .
O4 C19 C20 C15 178.8(5) . .
C18 C19 C20 C15 -1.0(8) . .
O4 C21 C22 O6 -175.8(5) . .
O4 C21 C22 O5 1.9(8) . .
C2 C1 N1 C9 -1.5(9) . .
C2 C1 N1 Eu1 175.3(5) . .
C8 C9 N1 C1 -178.5(5) . .
C4 C9 N1 C1 0.9(7) . .
C8 C9 N1 Eu1 4.7(6) . .
C4 C9 N1 Eu1 -175.9(4) . .
O3 Eu1 N1 C1 -103.4(4) 4_576 .
O5 Eu1 N1 C1 112.0(4) . .
O2 Eu1 N1 C1 -173.8(4) . .
O2W Eu1 N1 C1 38.0(4) . .
O3W Eu1 N1 C1 -32.4(4) . .
N2 Eu1 N1 C1 -50.4(6) . .
O1 Eu1 N1 C1 -178.8(5) . .
O4 Eu1 N1 C1 86.9(5) . .
O3 Eu1 N1 C9 73.2(4) 4_576 .
O5 Eu1 N1 C9 -71.3(4) . .
O2 Eu1 N1 C9 2.8(4) . .
O2W Eu1 N1 C9 -145.4(4) . .
O3W Eu1 N1 C9 144.2(4) . .
N2 Eu1 N1 C9 126.3(4) . .
O1 Eu1 N1 C9 -2.2(3) . .
O4 Eu1 N1 C9 -96.5(4) . .
C13 C12 N2 C20 -0.3(9) . .
C13 C12 N2 Eu1 -173.8(5) . .
C15 C20 N2 C12 2.0(8) . .
C19 C20 N2 C12 -179.9(5) . .
C15 C20 N2 Eu1 175.4(4) . .
C19 C20 N2 Eu1 -6.4(7) . .
O3 Eu1 N2 C12 25.8(5) 4_576 .
O5 Eu1 N2 C12 173.4(4) . .
O2 Eu1 N2 C12 106.3(5) . .
O2W Eu1 N2 C12 -113.4(5) . .
O3W Eu1 N2 C12 -45.7(5) . .
N1 Eu1 N2 C12 -27.8(6) . .
O1 Eu1 N2 C12 80.5(5) . .
O4 Eu1 N2 C12 179.4(5) . .
O3 Eu1 N2 C20 -147.3(4) 4_576 .
O5 Eu1 N2 C20 0.3(5) . .
O2 Eu1 N2 C20 -66.8(4) . .
O2W Eu1 N2 C20 73.5(4) . .
O3W Eu1 N2 C20 141.2(4) . .
N1 Eu1 N2 C20 159.1(4) . .
O1 Eu1 N2 C20 -92.6(4) . .
O4 Eu1 N2 C20 6.3(4) . .
C7 C8 O1 C10 -9.8(7) . .
C9 C8 O1 C10 171.8(4) . .
C7 C8 O1 Eu1 -178.7(4) . .
C9 C8 O1 Eu1 2.9(6) . .
C11 C10 O1 C8 179.5(4) . .
C11 C10 O1 Eu1 -10.8(5) . .
O3 Eu1 O1 C8 -90.6(4) 4_576 .
O5 Eu1 O1 C8 95.0(4) . .
O2 Eu1 O1 C8 -175.8(4) . .
O2W Eu1 O1 C8 50.7(4) . .
O3W Eu1 O1 C8 -41.4(4) . .
N2 Eu1 O1 C8 -147.5(3) . .
N1 Eu1 O1 C8 -0.5(3) . .
O4 Eu1 O1 C8 138.8(3) . .
O3 Eu1 O1 C10 100.5(4) 4_576 .
O5 Eu1 O1 C10 -73.9(3) . .
O2 Eu1 O1 C10 15.3(3) . .
O2W Eu1 O1 C10 -118.2(3) . .
O3W Eu1 O1 C10 149.7(3) . .
N2 Eu1 O1 C10 43.6(4) . .
N1 Eu1 O1 C10 -169.4(4) . .
O4 Eu1 O1 C10 -30.1(4) . .
O3 C11 O2 Eu1 -158.6(4) . .
C10 C11 O2 Eu1 24.3(7) . .
O3 Eu1 O2 C11 -98.4(5) 4_576 .
O5 Eu1 O2 C11 50.4(4) . .
O2W Eu1 O2 C11 99.9(5) . .
O3W Eu1 O2 C11 -134.7(4) . .
N2 Eu1 O2 C11 179.5(5) . .
N1 Eu1 O2 C11 -26.1(5) . .
O1 Eu1 O2 C11 -21.2(4) . .
O4 Eu1 O2 C11 115.1(5) . .
O2 C11 O3 Eu1 148.5(17) . 4_575
C10 C11 O3 Eu1 -34(2) . 4_575
C18 C19 O4 C21 -17.9(8) . .
C20 C19 O4 C21 162.4(5) . .
C18 C19 O4 Eu1 -174.8(4) . .
C20 C19 O4 Eu1 5.5(6) . .
C22 C21 O4 C19 -169.2(5) . .
C22 C21 O4 Eu1 -11.1(6) . .
O3 Eu1 O4 C19 30.8(4) 4_576 .
O5 Eu1 O4 C19 168.3(4) . .
O2 Eu1 O4 C19 78.8(4) . .
O2W Eu1 O4 C19 -111.5(4) . .
O3W Eu1 O4 C19 -58.1(4) . .
N2 Eu1 O4 C19 -6.1(3) . .
N1 Eu1 O4 C19 -163.3(3) . .
O1 Eu1 O4 C19 121.8(4) . .
O3 Eu1 O4 C21 -126.0(4) 4_576 .
O5 Eu1 O4 C21 11.5(4) . .
O2 Eu1 O4 C21 -78.0(4) . .
O2W Eu1 O4 C21 91.8(4) . .
O3W Eu1 O4 C21 145.1(4) . .
N2 Eu1 O4 C21 -162.9(4) . .
N1 Eu1 O4 C21 40.0(5) . .
O1 Eu1 O4 C21 -35.0(4) . .
O6 C22 O5 Eu1 -171.5(5) . .
C21 C22 O5 Eu1 11.0(8) . .
O3 Eu1 O5 C22 114.2(5) 4_576 .
O2 Eu1 O5 C22 58.4(5) . .
O2W Eu1 O5 C22 -90.7(5) . .
O3W Eu1 O5 C22 -116.5(5) . .
N2 Eu1 O5 C22 -6.5(6) . .
N1 Eu1 O5 C22 -176.0(5) . .
O1 Eu1 O5 C22 123.1(5) . .
O4 Eu1 O5 C22 -12.4(5) . .
